data_4131911
loop_
_publ_author_name
'Wu, Ren-Tsung'
'Chi, Xiaodong'
'Hirao, Takehiro'
'Lynch, Vincent M.'
'Sessler, Jonathan L.'

_publ_section_title
;
 Supramolecular Properties of a Monocarboxylic Acid-Functionalized
 &quot;Texas-Sized&quot; Molecular Box.
;
_journal_issue 22
_journal_name_full 'Journal of the American Chemical Society'
_journal_page_first 6823
_journal_page_last 6831
_journal_paper_doi 10.1021/jacs.7b12957
_journal_volume 140
_journal_year 2018
_chemical_formula_moiety 'C39 H34 N10 O2 4+, 4 P F6 1-, 5 C2 H6 S O'
_chemical_formula_sum 'C49 H63 F24 N10 O7 P4 S5'
_chemical_formula_weight 1644.27
_space_group_crystal_system triclinic
_space_group_IT_number 2
_space_group_name_Hall '-P 1'
_space_group_name_H-M_alt 'P -1'
_atom_sites_solution_hydrogens geom
_audit_creation_method SHELXL-2016/6
_cell_angle_alpha 100.095(6)
_cell_angle_beta 107.797(8)
_cell_angle_gamma 98.626(7)
_cell_formula_units_Z 2
_cell_length_a 14.493(5)
_cell_length_b 14.921(5)
_cell_length_c 17.665(6)
_cell_measurement_reflns_used 12254
_cell_measurement_temperature 100(2)
_cell_measurement_theta_max 25.0
_cell_measurement_theta_min 3.0
_cell_volume 3495(2)
_computing_cell_refinement 'CrysAlisPro V 1.171.38.43f, Agilent Technologies'
_computing_data_collection 'CrystalClear (Rigaku Inc., 2008)'
_computing_data_reduction 'CrysAlisPro V 1.171.38.43f, Agilent Technologies'
_computing_molecular_graphics 'XP SHELXTL/PC, Siemens Analytical'
_computing_publication_material 'XP SHELXTL/PC, Siemens Analytical'
_computing_structure_refinement 'SHELXL-2016/6 (Sheldrick, 2015)'
_computing_structure_solution
;

Sheldrick. G. M.  (2015) SHELXT. Acta Cryst. A71, 3-8.

;
_diffrn_ambient_temperature 100(2)
_diffrn_measured_fraction_theta_full 0.993
_diffrn_measured_fraction_theta_max 0.993
_diffrn_measurement_device_type 'Rigaku AFC-12 with Saturn 724+ CCD'
_diffrn_measurement_method \w-scans
_diffrn_radiation_type MoK\a
_diffrn_radiation_wavelength 0.71073
_diffrn_reflns_av_R_equivalents 0.1357
_diffrn_reflns_av_unetI/netI 0.2308
_diffrn_reflns_Laue_measured_fraction_full 0.993
_diffrn_reflns_Laue_measured_fraction_max 0.993
_diffrn_reflns_limit_h_max 17
_diffrn_reflns_limit_h_min -17
_diffrn_reflns_limit_k_max 17
_diffrn_reflns_limit_k_min -15
_diffrn_reflns_limit_l_max 21
_diffrn_reflns_limit_l_min -20
_diffrn_reflns_number 34788
_diffrn_reflns_point_group_measured_fraction_full 0.993
_diffrn_reflns_point_group_measured_fraction_max 0.993
_diffrn_reflns_theta_full 25.142
_diffrn_reflns_theta_max 25.142
_diffrn_reflns_theta_min 2.098
_diffrn_source 'sealed fine focus tube'
_exptl_absorpt_coefficient_mu 0.375
_exptl_absorpt_correction_T_max 1.00
_exptl_absorpt_correction_T_min 0.599
_exptl_absorpt_correction_type multi-scan
_exptl_absorpt_process_details
;
CrysAlisPro 1.171.38.46 (Rigaku Oxford Diffraction, 2015)
Empirical absorption correction using spherical harmonics,
 implemented in SCALE3 ABSPACK scaling algorithm.
;
_exptl_crystal_colour colorless
_exptl_crystal_density_diffrn 1.562
_exptl_crystal_description prism
_exptl_crystal_F_000 1678
_exptl_crystal_size_max 0.2
_exptl_crystal_size_mid 0.1
_exptl_crystal_size_min 0.05
_refine_diff_density_max 0.971
_refine_diff_density_min -0.506
_refine_diff_density_rms 0.103
_refine_ls_extinction_method none
_refine_ls_goodness_of_fit_ref 1.110
_refine_ls_hydrogen_treatment constr
_refine_ls_matrix_type full
_refine_ls_number_parameters 1034
_refine_ls_number_reflns 12413
_refine_ls_number_restraints 1824
_refine_ls_restrained_S_all 1.077
_refine_ls_R_factor_all 0.2665
_refine_ls_R_factor_gt 0.1189
_refine_ls_shift/su_max 0.040
_refine_ls_shift/su_mean 0.000
_refine_ls_structure_factor_coef Fsqd
_refine_ls_weighting_details 'w=1/[\s^2^(Fo^2^)+(0.1132P)^2^+2.3555P] where P=(Fo^2^+2Fc^2^)/3'
_refine_ls_weighting_scheme calc
_refine_ls_wR_factor_gt 0.2539
_refine_ls_wR_factor_ref 0.3167
_reflns_Friedel_coverage 0.000
_reflns_number_gt 4976
_reflns_number_total 12413
_reflns_threshold_expression 'I > 2\s(I)'
_cod_data_source_file ja7b12957_si_002.cif
_cod_data_source_block shelx
_cod_database_code 4131911
_shelx_shelxl_version_number 2016/6
_shelx_space_group_comment
;
The symmetry employed for this shelxl refinement is uniquely defined
by the following loop, which should always be used as a source of
symmetry information in preference to the above space-group names.
They are only intended as comments.
;

loop_
_space_group_symop_operation_xyz
'x, y, z'
'-x, -y, -z'

loop_
_atom_site_label
_atom_site_type_symbol
_atom_site_fract_x
_atom_site_fract_y
_atom_site_fract_z
_atom_site_U_iso_or_equiv
_atom_site_adp_type
_atom_site_occupancy
_atom_site_site_symmetry_order
_atom_site_calc_flag
_atom_site_refinement_flags_posn
_atom_site_refinement_flags_adp
_atom_site_refinement_flags_occupancy
_atom_site_disorder_assembly
_atom_site_disorder_group
P1 P 0.7334(2) 0.4878(2) 0.19542(19) 0.0570(9) Uani 1 1 d . U . . .
F1 F 0.7508(5) 0.4203(5) 0.1234(4) 0.087(2) Uani 1 1 d . U . . .
F2 F 0.7167(4) 0.5561(5) 0.2695(4) 0.0711(19) Uani 1 1 d . U . . .
F3 F 0.6762(5) 0.4005(5) 0.2159(5) 0.096(2) Uani 1 1 d . U . . .
F4 F 0.6325(4) 0.4985(6) 0.1341(4) 0.089(2) Uani 1 1 d . U . . .
F5 F 0.7899(5) 0.5734(5) 0.1735(4) 0.082(2) Uani 1 1 d . U . . .
F6 F 0.8339(5) 0.4768(6) 0.2579(4) 0.094(2) Uani 1 1 d . U . . .
P2 P 0.5549(3) 1.0876(3) 0.8686(2) 0.0718(10) Uani 1 1 d . U . . .
F7 F 0.5020(7) 1.1666(6) 0.8927(6) 0.131(3) Uani 1 1 d . U . . .
F8 F 0.5999(6) 1.0033(6) 0.8411(5) 0.103(2) Uani 1 1 d . U . . .
F9 F 0.6446(8) 1.1549(7) 0.8722(8) 0.179(4) Uani 1 1 d . U . . .
F10 F 0.5047(7) 1.0870(7) 0.7774(5) 0.137(3) Uani 1 1 d . U . . .
F11 F 0.4598(6) 1.0163(6) 0.8634(6) 0.123(3) Uani 1 1 d . U . . .
F12 F 0.5973(7) 1.0786(7) 0.9590(5) 0.126(3) Uani 1 1 d . U . . .
P3 P 1.14755(17) 0.83104(18) 0.54070(16) 0.0340(7) Uani 1 1 d . U . . .
F13 F 1.0713(3) 0.8979(3) 0.5411(3) 0.0439(14) Uani 1 1 d . U . . .
F14 F 1.2218(3) 0.7617(3) 0.5368(3) 0.0430(14) Uani 1 1 d . U . . .
F15 F 1.1622(4) 0.8297(4) 0.6331(3) 0.0544(16) Uani 1 1 d . U . . .
F16 F 1.0563(3) 0.7416(3) 0.5102(3) 0.0456(14) Uani 1 1 d . U . . .
F17 F 1.1305(4) 0.8312(4) 0.4459(3) 0.0451(14) Uani 1 1 d . U . . .
F18 F 1.2375(3) 0.9194(3) 0.5687(3) 0.0445(14) Uani 1 1 d . U . . .
P4 P 1.0129(2) 1.1415(2) 0.8648(2) 0.0621(9) Uani 1 1 d . U . . .
F19 F 1.0662(8) 1.1338(7) 0.9509(5) 0.158(4) Uani 1 1 d . U . . .
F20 F 0.9598(6) 1.1457(7) 0.7735(6) 0.147(4) Uani 1 1 d . U . . .
F21 F 0.9336(8) 1.1845(7) 0.8873(9) 0.183(4) Uani 1 1 d . U . . .
F22 F 1.0804(5) 1.2407(5) 0.8774(5) 0.096(2) Uani 1 1 d . U . . .
F23 F 1.0848(6) 1.0917(6) 0.8311(6) 0.122(3) Uani 1 1 d . U . . .
F24 F 0.9406(6) 1.0418(5) 0.8465(5) 0.108(3) Uani 1 1 d . U . . .
O1 O 0.3543(6) 0.3087(6) 0.4337(5) 0.084(3) Uani 1 1 d . U . . .
O2 O 0.3185(6) 0.4340(6) 0.3854(5) 0.083(3) Uani 1 1 d . U . . .
N1 N 0.8922(5) 0.8913(6) 0.6036(5) 0.0374(18) Uani 1 1 d . U . . .
N2 N 0.9071(5) 0.7486(5) 0.5971(5) 0.0309(17) Uani 1 1 d . U . . .
N3 N 0.9270(5) 0.6076(5) 0.6259(4) 0.0310(17) Uani 1 1 d . U . . .
N4 N 0.9463(5) 0.4722(5) 0.6688(5) 0.0347(18) Uani 1 1 d . U . . .
N5 N 0.9942(5) 0.4555(6) 0.7939(5) 0.0366(18) Uani 1 1 d . U . . .
N6 N 0.5733(6) 0.4394(7) 0.8653(5) 0.057(2) Uani 1 1 d . U . . .
N7 N 0.4909(6) 0.4433(6) 0.7446(5) 0.044(2) Uani 1 1 d . U . . .
N8 N 0.4569(5) 0.5674(6) 0.6853(5) 0.043(2) Uani 1 1 d . U . . .
N9 N 0.4298(5) 0.6991(6) 0.6382(5) 0.0408(19) Uani 1 1 d . U . . .
N10 N 0.4413(5) 0.8414(6) 0.6286(6) 0.048(2) Uani 1 1 d . U . . .
C1 C 0.8667(6) 0.8077(7) 0.5549(6) 0.035(2) Uani 1 1 d . U . . .
H1 H 0.826172 0.791739 0.498824 0.042 Uiso 1 1 calc R U . . .
C2 C 0.9495(6) 0.8866(7) 0.6793(6) 0.038(2) Uani 1 1 d . U . . .
H2 H 0.977597 0.937479 0.725917 0.045 Uiso 1 1 calc R U . . .
C3 C 0.9596(6) 0.7988(7) 0.6774(6) 0.038(2) Uani 1 1 d . U . . .
H3 H 0.995201 0.775322 0.721570 0.045 Uiso 1 1 calc R U . . .
C4 C 0.8975(6) 0.6526(7) 0.5670(6) 0.0302(19) Uani 1 1 d . U . . .
C5 C 0.8600(6) 0.6111(6) 0.4854(6) 0.032(2) Uani 1 1 d . U . . .
H5 H 0.839815 0.646825 0.446177 0.038 Uiso 1 1 calc R U . . .
C6 C 0.8518(6) 0.5144(7) 0.4604(6) 0.035(2) Uani 1 1 d . U . . .
H6 H 0.826427 0.482956 0.404255 0.042 Uiso 1 1 calc R U . . .
C7 C 0.8831(6) 0.4662(7) 0.5228(6) 0.034(2) Uani 1 1 d . U . . .
H7 H 0.879869 0.401017 0.509762 0.041 Uiso 1 1 calc R U . . .
C8 C 0.9179(6) 0.5161(6) 0.6019(5) 0.0278(19) Uani 1 1 d . U . . .
C9 C 0.9765(6) 0.5167(7) 0.7474(6) 0.034(2) Uani 1 1 d . U . . .
H9 H 0.984287 0.581818 0.767224 0.041 Uiso 1 1 calc R U . . .
C10 C 0.9490(7) 0.3796(7) 0.6646(6) 0.047(2) Uani 1 1 d . U . . .
H10 H 0.933060 0.331751 0.616495 0.056 Uiso 1 1 calc R U . . .
C11 C 0.9785(7) 0.3709(7) 0.7416(6) 0.048(3) Uani 1 1 d . U . . .
H11 H 0.987373 0.314481 0.757814 0.058 Uiso 1 1 calc R U . . .
C12 C 1.0206(7) 0.4753(7) 0.8829(6) 0.042(2) Uani 1 1 d . U . . .
H12A H 1.066231 0.537206 0.907610 0.050 Uiso 1 1 calc R U . . .
H12B H 1.055321 0.427952 0.904244 0.050 Uiso 1 1 calc R U . . .
C13 C 0.9295(7) 0.4743(7) 0.9063(5) 0.039(2) Uani 1 1 d . U . . .
C14 C 0.8923(7) 0.5552(7) 0.9163(6) 0.045(2) Uani 1 1 d . U . . .
H14 H 0.928043 0.611652 0.911826 0.054 Uiso 1 1 calc R U . . .
C15 C 0.8046(7) 0.5550(8) 0.9327(6) 0.053(3) Uani 1 1 d . U . . .
H15 H 0.780145 0.610351 0.939947 0.063 Uiso 1 1 calc R U . . .
C16 C 0.7540(8) 0.4718(9) 0.9380(6) 0.052(3) Uani 1 1 d . U . . .
C17 C 0.7910(7) 0.3912(8) 0.9297(6) 0.051(3) Uani 1 1 d . U . . .
H17 H 0.755926 0.335003 0.935279 0.061 Uiso 1 1 calc R U . . .
C18 C 0.8776(7) 0.3923(7) 0.9134(6) 0.043(2) Uani 1 1 d . U . . .
H18 H 0.902046 0.336888 0.907016 0.052 Uiso 1 1 calc R U . . .
C19 C 0.6537(8) 0.4707(10) 0.9486(7) 0.073(3) Uani 1 1 d . U . . .
H19A H 0.642973 0.427531 0.983204 0.088 Uiso 1 1 calc R U . . .
H19B H 0.651494 0.533907 0.975774 0.088 Uiso 1 1 calc R U . . .
C20 C 0.5531(7) 0.4971(8) 0.8152(6) 0.045(2) Uani 1 1 d . U . . .
H20 H 0.577880 0.562581 0.827667 0.054 Uiso 1 1 calc R U . . .
C21 C 0.5257(8) 0.3529(9) 0.8271(7) 0.062(3) Uani 1 1 d . U . . .
H21 H 0.528474 0.299796 0.849929 0.075 Uiso 1 1 calc R U . . .
C22 C 0.4737(7) 0.3534(8) 0.7515(7) 0.054(3) Uani 1 1 d . U . . .
H22 H 0.432040 0.300966 0.709894 0.064 Uiso 1 1 calc R U . . .
C23 C 0.4541(7) 0.4770(8) 0.6711(6) 0.040(2) Uani 1 1 d . U . . .
C24 C 0.4229(6) 0.4161(7) 0.5950(6) 0.040(2) Uani 1 1 d . U . . .
H24 H 0.422709 0.351572 0.589178 0.048 Uiso 1 1 calc R U . . .
C25 C 0.3921(6) 0.4539(7) 0.5283(6) 0.037(2) Uani 1 1 d . U . . .
C26 C 0.3930(6) 0.5492(7) 0.5414(6) 0.038(2) Uani 1 1 d . U . . .
H26 H 0.371175 0.577363 0.496693 0.046 Uiso 1 1 calc R U . . .
C27 C 0.4264(6) 0.6010(7) 0.6204(6) 0.037(2) Uani 1 1 d . U . . .
C28 C 0.4422(7) 0.7569(7) 0.5910(7) 0.043(2) Uani 1 1 d . U . . .
H28 H 0.450290 0.740416 0.539304 0.052 Uiso 1 1 calc R U . . .
C29 C 0.4153(8) 0.7497(8) 0.7066(7) 0.065(3) Uani 1 1 d . U . . .
H29 H 0.401508 0.726011 0.749414 0.078 Uiso 1 1 calc R U . . .
C30 C 0.4246(8) 0.8383(8) 0.6996(8) 0.067(3) Uani 1 1 d . U . . .
H30 H 0.420318 0.889771 0.737588 0.080 Uiso 1 1 calc R U . . .
C31 C 0.4571(7) 0.9249(7) 0.5966(7) 0.048(3) Uani 1 1 d . U . . .
H31A H 0.449110 0.979324 0.633158 0.057 Uiso 1 1 calc R U . . .
H31B H 0.406807 0.915554 0.541748 0.057 Uiso 1 1 calc R U . . .
C32 C 0.5595(7) 0.9436(7) 0.5909(7) 0.040(2) Uani 1 1 d . U . . .
C33 C 0.6384(7) 0.9896(7) 0.6571(6) 0.043(2) Uani 1 1 d . U . . .
H33 H 0.627866 1.014944 0.706208 0.052 Uiso 1 1 calc R U . . .
C34 C 0.7345(7) 1.0011(7) 0.6556(6) 0.040(2) Uani 1 1 d . U . . .
H34 H 0.789337 1.032355 0.703387 0.047 Uiso 1 1 calc R U . . .
C35 C 0.7490(7) 0.9661(7) 0.5827(6) 0.037(2) Uani 1 1 d . U . . .
C36 C 0.6691(7) 0.9202(7) 0.5149(6) 0.043(2) Uani 1 1 d . U . . .
H36 H 0.678562 0.896914 0.464868 0.051 Uiso 1 1 calc R U . . .
C37 C 0.5750(7) 0.9079(7) 0.5192(7) 0.047(3) Uani 1 1 d . U . . .
H37 H 0.520044 0.874441 0.472326 0.057 Uiso 1 1 calc R U . . .
C38 C 0.8549(7) 0.9721(7) 0.5805(6) 0.041(2) Uani 1 1 d . U . . .
H38A H 0.854791 0.974022 0.524768 0.050 Uiso 1 1 calc R U . . .
H38B H 0.898987 1.030088 0.618787 0.050 Uiso 1 1 calc R U . . .
C39 C 0.3523(7) 0.3950(8) 0.4454(7) 0.049(2) Uani 1 1 d . U . . .
S1 S 0.3025(2) 0.6750(2) 0.36555(19) 0.0451(8) Uani 0.86 1 d D U P A 1
O3 O 0.4116(5) 0.6987(7) 0.4157(4) 0.053(3) Uani 0.86 1 d D U P A 1
C40 C 0.2895(7) 0.5904(6) 0.2768(5) 0.043(3) Uani 0.86 1 d D U P A 1
H40A H 0.320271 0.619729 0.242352 0.064 Uiso 0.86 1 calc R U P A 1
H40B H 0.218843 0.564438 0.246113 0.064 Uiso 0.86 1 calc R U P A 1
H40C H 0.322152 0.540344 0.292754 0.064 Uiso 0.86 1 calc R U P A 1
C41 C 0.2781(9) 0.7697(6) 0.3211(7) 0.066(4) Uani 0.86 1 d D U P A 1
H41A H 0.283960 0.824052 0.363786 0.099 Uiso 0.86 1 calc R U P A 1
H41B H 0.210677 0.753018 0.280955 0.099 Uiso 0.86 1 calc R U P A 1
H41C H 0.325986 0.784553 0.293763 0.099 Uiso 0.86 1 calc R U P A 1
S1A S 0.3472(14) 0.6724(14) 0.3156(12) 0.046 Uiso 0.14 1 d D U P B 2
O3A O 0.425(3) 0.707(4) 0.400(2) 0.046 Uiso 0.14 1 d D U P B 2
C40A C 0.240(3) 0.617(4) 0.332(4) 0.046 Uiso 0.14 1 d D U P B 2
H40D H 0.247552 0.555691 0.341754 0.069 Uiso 0.14 1 calc R U P B 2
H40E H 0.181431 0.610884 0.284324 0.069 Uiso 0.14 1 calc R U P B 2
H40F H 0.232637 0.655494 0.380420 0.069 Uiso 0.14 1 calc R U P B 2
C41A C 0.306(4) 0.770(3) 0.285(4) 0.046 Uiso 0.14 1 d D U P B 2
H41D H 0.317259 0.819091 0.333498 0.069 Uiso 0.14 1 calc R U P B 2
H41E H 0.235136 0.751713 0.252797 0.069 Uiso 0.14 1 calc R U P B 2
H41F H 0.343139 0.792736 0.251672 0.069 Uiso 0.14 1 calc R U P B 2
S2 S 0.6102(8) 0.7586(8) 0.9818(7) 0.073(3) Uani 0.55 1 d D U P C 1
O4 O 0.6519(12) 0.7103(11) 0.9233(11) 0.063(4) Uani 0.55 1 d D U P C 1
C42 C 0.6828(12) 0.8736(10) 1.0227(13) 0.083(6) Uani 0.55 1 d D U P C 1
H42A H 0.749564 0.871749 1.057090 0.125 Uiso 0.55 1 calc R U P C 1
H42B H 0.651780 0.910028 1.055645 0.125 Uiso 0.55 1 calc R U P C 1
H42C H 0.687318 0.902542 0.977876 0.125 Uiso 0.55 1 calc R U P C 1
C43 C 0.4989(10) 0.7863(14) 0.9228(10) 0.074(5) Uani 0.55 1 d D U P C 1
H43A H 0.514862 0.846852 0.910117 0.110 Uiso 0.55 1 calc R U P C 1
H43B H 0.453542 0.789031 0.954009 0.110 Uiso 0.55 1 calc R U P C 1
H43C H 0.467190 0.738115 0.871761 0.110 Uiso 0.55 1 calc R U P C 1
S2A S 0.5864(10) 0.7356(10) 0.9685(9) 0.074(3) Uani 0.45 1 d D U P D 2
O4A O 0.6284(19) 0.6843(17) 0.9122(14) 0.075(5) Uani 0.45 1 d D U P D 2
C42A C 0.6548(17) 0.7319(17) 1.0690(11) 0.072(5) Uani 0.45 1 d D U P D 2
H42D H 0.646839 0.667066 1.074023 0.108 Uiso 0.45 1 calc R U P D 2
H42E H 0.630339 0.767990 1.107795 0.108 Uiso 0.45 1 calc R U P D 2
H42F H 0.725165 0.758686 1.081093 0.108 Uiso 0.45 1 calc R U P D 2
C43A C 0.628(2) 0.8571(12) 0.9774(15) 0.082(5) Uani 0.45 1 d D U P D 2
H43D H 0.697390 0.869702 0.980361 0.123 Uiso 0.45 1 calc R U P D 2
H43E H 0.622059 0.893096 1.027131 0.123 Uiso 0.45 1 calc R U P D 2
H43F H 0.586969 0.875286 0.929597 0.123 Uiso 0.45 1 calc R U P D 2
S3 S 1.1446(2) 0.7705(2) 0.90736(18) 0.0590(8) Uani 1 1 d D U . . .
O5 O 1.0443(4) 0.7241(4) 0.8438(4) 0.0516(19) Uani 1 1 d D U . . .
C44 C 1.1350(8) 0.8852(6) 0.9487(7) 0.084(4) Uani 1 1 d D U . . .
H44A H 1.087182 0.881538 0.977644 0.127 Uiso 1 1 calc R U . . .
H44B H 1.112501 0.916606 0.904237 0.127 Uiso 1 1 calc R U . . .
H44C H 1.200090 0.920602 0.986904 0.127 Uiso 1 1 calc R U . . .
C45 C 1.2236(7) 0.7992(8) 0.8516(7) 0.086(4) Uani 1 1 d D U . . .
H45A H 1.194016 0.836582 0.814160 0.129 Uiso 1 1 calc R U . . .
H45B H 1.231727 0.741748 0.820114 0.129 Uiso 1 1 calc R U . . .
H45C H 1.288516 0.834947 0.889694 0.129 Uiso 1 1 calc R U . . .
S4 S 0.7611(4) 0.7923(3) 0.2992(3) 0.0421(11) Uani 0.62 1 d D U P E 1
O6 O 0.7344(10) 0.7880(9) 0.3750(7) 0.038(3) Uani 0.62 1 d D U P E 1
C46 C 0.7725(11) 0.9088(7) 0.2902(10) 0.050(4) Uani 0.62 1 d D U P E 1
H46A H 0.707967 0.926040 0.281101 0.075 Uiso 0.62 1 calc R U P E 1
H46B H 0.794595 0.915327 0.243909 0.075 Uiso 0.62 1 calc R U P E 1
H46C H 0.821122 0.949815 0.340598 0.075 Uiso 0.62 1 calc R U P E 1
C47 C 0.8862(8) 0.7841(11) 0.3233(10) 0.055(4) Uani 0.62 1 d D U P E 1
H47A H 0.926001 0.828074 0.375363 0.082 Uiso 0.62 1 calc R U P E 1
H47B H 0.910441 0.799086 0.279959 0.082 Uiso 0.62 1 calc R U P E 1
H47C H 0.891816 0.720471 0.327950 0.082 Uiso 0.62 1 calc R U P E 1
S4A S 0.8192(6) 0.7802(6) 0.3211(5) 0.0451(18) Uani 0.38 1 d D U P F 2
O6A O 0.7528(17) 0.7648(16) 0.3719(13) 0.042(5) Uani 0.38 1 d D U P F 2
C46A C 0.8725(17) 0.8994(10) 0.3489(14) 0.053(5) Uani 0.38 1 d D U P F 2
H46D H 0.822549 0.933606 0.325188 0.079 Uiso 0.38 1 calc R U P F 2
H46E H 0.927885 0.910637 0.328487 0.079 Uiso 0.38 1 calc R U P F 2
H46F H 0.896995 0.920872 0.408646 0.079 Uiso 0.38 1 calc R U P F 2
C47A C 0.7390(15) 0.7698(18) 0.2211(9) 0.055(5) Uani 0.38 1 d D U P F 2
H47D H 0.707143 0.704049 0.195652 0.083 Uiso 0.38 1 calc R U P F 2
H47E H 0.777043 0.793937 0.188929 0.083 Uiso 0.38 1 calc R U P F 2
H47F H 0.687983 0.805695 0.222889 0.083 Uiso 0.38 1 calc R U P F 2
S5 S 0.2225(4) 0.2366(4) 0.2350(3) 0.0621(14) Uani 0.63 1 d D U P G 1
O7 O 0.2558(9) 0.3408(5) 0.2493(8) 0.082(4) Uani 0.63 1 d D U P G 1
C48 C 0.1517(10) 0.1962(11) 0.1286(6) 0.073(4) Uani 0.63 1 d D U P G 1
H48A H 0.194823 0.207592 0.096490 0.109 Uiso 0.63 1 calc R U P G 1
H48B H 0.097864 0.229557 0.114618 0.109 Uiso 0.63 1 calc R U P G 1
H48C H 0.123624 0.129167 0.116379 0.109 Uiso 0.63 1 calc R U P G 1
C49 C 0.3295(9) 0.1910(11) 0.2337(11) 0.073(4) Uani 0.63 1 d D U P G 1
H49A H 0.371272 0.194404 0.289868 0.109 Uiso 0.63 1 calc R U P G 1
H49B H 0.367296 0.227786 0.207852 0.109 Uiso 0.63 1 calc R U P G 1
H49C H 0.308397 0.125906 0.202599 0.109 Uiso 0.63 1 calc R U P G 1
S5A S 0.2865(7) 0.2190(7) 0.2335(6) 0.066(2) Uani 0.37 1 d D U P H 2
O7A O 0.2700(13) 0.2117(13) 0.3120(8) 0.064(4) Uani 0.37 1 d D U P H 2
C48A C 0.222(2) 0.1119(13) 0.1607(13) 0.076(6) Uani 0.37 1 d D U P H 2
H48D H 0.151502 0.101459 0.154257 0.114 Uiso 0.37 1 calc R U P H 2
H48E H 0.249558 0.060529 0.179780 0.114 Uiso 0.37 1 calc R U P H 2
H48F H 0.229988 0.114998 0.107964 0.114 Uiso 0.37 1 calc R U P H 2
C49A C 0.204(2) 0.2913(18) 0.1932(17) 0.073(5) Uani 0.37 1 d D U P H 2
H49D H 0.138651 0.268990 0.196594 0.109 Uiso 0.37 1 calc R U P H 2
H49E H 0.197799 0.288508 0.135992 0.109 Uiso 0.37 1 calc R U P H 2
H49F H 0.230894 0.355882 0.225180 0.109 Uiso 0.37 1 calc R U P H 2

loop_
_atom_site_aniso_label
_atom_site_aniso_U_11
_atom_site_aniso_U_22
_atom_site_aniso_U_33
_atom_site_aniso_U_23
_atom_site_aniso_U_13
_atom_site_aniso_U_12
P1 0.0457(18) 0.077(2) 0.057(2) 0.0248(18) 0.0234(15) 0.0182(16)
F1 0.103(5) 0.116(6) 0.074(5) 0.030(4) 0.056(4) 0.055(4)
F2 0.071(4) 0.083(5) 0.062(4) 0.004(3) 0.035(3) 0.014(4)
F3 0.115(5) 0.084(5) 0.104(6) 0.027(4) 0.067(5) 0.000(4)
F4 0.053(4) 0.156(7) 0.065(4) 0.028(4) 0.019(3) 0.040(4)
F5 0.081(4) 0.095(5) 0.106(6) 0.055(4) 0.057(4) 0.032(4)
F6 0.064(4) 0.159(7) 0.095(5) 0.077(5) 0.037(4) 0.056(4)
P2 0.078(2) 0.072(3) 0.075(2) 0.004(2) 0.042(2) 0.0258(19)
F7 0.207(8) 0.086(6) 0.175(8) 0.043(5) 0.145(7) 0.072(6)
F8 0.122(6) 0.120(6) 0.097(6) 0.027(5) 0.056(5) 0.071(5)
F9 0.146(7) 0.137(8) 0.242(10) -0.003(7) 0.113(7) -0.044(6)
F10 0.169(7) 0.189(9) 0.099(5) 0.056(6) 0.058(5) 0.124(7)
F11 0.097(5) 0.127(7) 0.153(7) 0.022(6) 0.063(5) 0.015(5)
F12 0.145(7) 0.148(8) 0.077(5) 0.002(5) 0.033(5) 0.052(6)
P3 0.0319(14) 0.0239(15) 0.0511(17) 0.0100(13) 0.0204(13) 0.0059(11)
F13 0.037(3) 0.031(3) 0.071(4) 0.010(3) 0.027(3) 0.013(2)
F14 0.032(3) 0.029(3) 0.070(4) 0.008(3) 0.021(3) 0.009(2)
F15 0.069(4) 0.051(4) 0.047(3) 0.012(3) 0.025(3) 0.015(3)
F16 0.033(3) 0.029(3) 0.076(4) 0.012(3) 0.025(3) -0.001(2)
F17 0.062(4) 0.031(3) 0.054(3) 0.015(3) 0.030(3) 0.013(3)
F18 0.035(3) 0.024(3) 0.074(4) 0.002(3) 0.027(3) -0.001(2)
P4 0.071(2) 0.059(2) 0.078(2) 0.0355(19) 0.0371(18) 0.0322(17)
F19 0.225(9) 0.169(9) 0.079(5) 0.061(6) 0.034(5) 0.043(7)
F20 0.117(6) 0.143(8) 0.126(6) 0.086(6) -0.032(5) -0.049(5)
F21 0.174(8) 0.107(7) 0.346(12) 0.056(8) 0.170(9) 0.087(6)
F22 0.100(5) 0.068(5) 0.101(6) 0.033(4) 0.010(4) -0.002(4)
F23 0.141(6) 0.112(7) 0.159(8) 0.037(6) 0.104(6) 0.045(5)
F24 0.125(6) 0.077(5) 0.150(7) 0.056(5) 0.071(5) 0.019(4)
O1 0.089(6) 0.044(5) 0.107(7) 0.009(4) 0.014(5) 0.026(5)
O2 0.107(6) 0.069(6) 0.057(5) 0.027(4) 0.005(5) 0.004(5)
N1 0.038(4) 0.038(4) 0.050(4) 0.023(3) 0.024(3) 0.016(3)
N2 0.027(4) 0.034(4) 0.041(4) 0.019(3) 0.017(3) 0.012(3)
N3 0.031(4) 0.029(4) 0.032(4) 0.010(3) 0.009(3) 0.005(3)
N4 0.043(4) 0.028(4) 0.036(4) 0.014(3) 0.013(3) 0.011(3)
N5 0.038(4) 0.033(4) 0.040(4) 0.017(3) 0.008(3) 0.011(3)
N6 0.041(4) 0.091(6) 0.044(4) 0.024(4) 0.014(3) 0.020(4)
N7 0.037(4) 0.055(5) 0.043(4) 0.017(4) 0.011(3) 0.015(4)
N8 0.039(4) 0.046(4) 0.042(4) 0.013(4) 0.011(4) 0.004(4)
N9 0.034(4) 0.036(4) 0.052(5) 0.004(3) 0.022(4) 0.001(3)
N10 0.036(4) 0.039(4) 0.073(5) 0.010(4) 0.031(4) 0.003(4)
C1 0.032(5) 0.039(4) 0.044(5) 0.022(4) 0.019(4) 0.013(4)
C2 0.036(5) 0.039(5) 0.047(5) 0.015(4) 0.021(4) 0.014(4)
C3 0.034(5) 0.040(5) 0.045(4) 0.018(4) 0.014(4) 0.014(4)
C4 0.026(4) 0.030(4) 0.040(4) 0.016(3) 0.015(4) 0.005(4)
C5 0.028(5) 0.035(4) 0.037(4) 0.019(4) 0.013(4) 0.008(4)
C6 0.033(5) 0.039(5) 0.037(5) 0.011(4) 0.014(4) 0.010(4)
C7 0.033(5) 0.035(5) 0.036(4) 0.012(3) 0.011(4) 0.009(4)
C8 0.027(4) 0.027(4) 0.030(4) 0.013(3) 0.005(4) 0.009(4)
C9 0.033(5) 0.030(5) 0.038(4) 0.013(3) 0.005(4) 0.011(4)
C10 0.065(6) 0.036(5) 0.039(4) 0.013(4) 0.014(4) 0.013(5)
C11 0.065(6) 0.037(5) 0.047(5) 0.021(4) 0.014(5) 0.020(5)
C12 0.045(5) 0.044(6) 0.039(4) 0.017(4) 0.008(4) 0.019(4)
C13 0.036(5) 0.050(5) 0.025(5) 0.011(4) -0.001(4) 0.014(4)
C14 0.050(5) 0.047(5) 0.036(5) 0.021(5) 0.006(4) 0.014(4)
C15 0.050(5) 0.067(6) 0.039(6) 0.012(5) 0.006(4) 0.028(4)
C16 0.049(5) 0.081(6) 0.029(5) 0.022(5) 0.010(4) 0.022(4)
C17 0.047(5) 0.073(6) 0.031(5) 0.025(5) 0.005(4) 0.013(4)
C18 0.043(5) 0.052(5) 0.034(5) 0.022(5) 0.002(4) 0.015(4)
C19 0.057(5) 0.109(8) 0.056(6) 0.031(6) 0.013(4) 0.023(5)
C20 0.029(5) 0.063(5) 0.044(5) 0.011(4) 0.011(4) 0.015(4)
C21 0.055(6) 0.081(6) 0.061(6) 0.041(5) 0.021(4) 0.014(5)
C22 0.048(5) 0.059(5) 0.056(5) 0.027(5) 0.016(4) 0.010(4)
C23 0.035(5) 0.052(5) 0.039(4) 0.017(4) 0.018(4) 0.008(4)
C24 0.036(5) 0.035(5) 0.051(4) 0.017(4) 0.014(4) 0.010(4)
C25 0.035(5) 0.037(4) 0.040(4) 0.011(3) 0.012(4) 0.006(4)
C26 0.038(5) 0.035(4) 0.044(4) 0.016(4) 0.013(4) 0.010(4)
C27 0.028(5) 0.039(4) 0.045(4) 0.010(3) 0.014(4) 0.008(4)
C28 0.037(5) 0.042(5) 0.060(6) 0.014(4) 0.026(4) 0.017(4)
C29 0.082(7) 0.053(5) 0.064(6) 0.007(4) 0.039(5) 0.007(5)
C30 0.077(7) 0.050(5) 0.078(6) 0.007(5) 0.042(6) 0.005(5)
C31 0.040(5) 0.034(5) 0.075(6) 0.013(5) 0.028(5) 0.009(4)
C32 0.038(4) 0.028(5) 0.060(5) 0.019(4) 0.019(4) 0.012(4)
C33 0.045(4) 0.043(6) 0.052(5) 0.012(4) 0.027(4) 0.016(4)
C34 0.036(4) 0.034(5) 0.049(5) 0.009(4) 0.015(4) 0.008(4)
C35 0.041(4) 0.028(5) 0.053(5) 0.020(4) 0.021(4) 0.013(4)
C36 0.050(4) 0.041(6) 0.047(5) 0.020(4) 0.021(4) 0.019(4)
C37 0.042(5) 0.047(6) 0.054(5) 0.015(4) 0.013(4) 0.016(4)
C38 0.045(4) 0.036(5) 0.061(6) 0.029(5) 0.027(4) 0.016(4)
C39 0.051(6) 0.045(5) 0.051(5) 0.012(4) 0.018(4) 0.006(5)
S1 0.0427(18) 0.045(2) 0.050(2) 0.0149(16) 0.0134(16) 0.0183(15)
O3 0.046(5) 0.041(5) 0.059(6) 0.012(5) -0.004(4) 0.012(4)
C40 0.040(6) 0.059(7) 0.030(6) 0.014(5) 0.009(5) 0.020(6)
C41 0.059(8) 0.050(8) 0.100(11) 0.038(7) 0.026(7) 0.025(7)
S2 0.079(5) 0.078(5) 0.064(4) 0.020(4) 0.024(4) 0.022(4)
O4 0.062(8) 0.067(8) 0.083(8) 0.032(6) 0.045(6) 0.023(7)
C42 0.078(10) 0.088(9) 0.077(11) 0.008(9) 0.025(8) 0.012(8)
C43 0.070(8) 0.091(10) 0.063(9) 0.008(8) 0.024(7) 0.034(7)
S2A 0.070(5) 0.081(6) 0.073(5) 0.016(4) 0.020(4) 0.035(5)
O4A 0.071(9) 0.085(10) 0.074(8) 0.009(8) 0.030(7) 0.030(8)
C42A 0.075(10) 0.086(11) 0.063(8) 0.025(8) 0.025(8) 0.028(9)
C43A 0.091(10) 0.080(8) 0.072(9) 0.020(8) 0.026(8) 0.015(8)
S3 0.0635(19) 0.0465(19) 0.058(2) 0.0092(15) 0.0103(15) 0.0125(15)
O5 0.049(4) 0.046(5) 0.048(4) 0.010(4) 0.003(3) 0.007(3)
C44 0.093(9) 0.056(7) 0.087(9) -0.009(6) 0.024(7) 0.010(6)
C45 0.066(7) 0.091(10) 0.081(9) 0.004(7) 0.020(6) -0.012(7)
S4 0.049(3) 0.039(2) 0.043(3) 0.008(2) 0.019(2) 0.015(2)
O6 0.043(6) 0.042(7) 0.039(5) 0.014(5) 0.021(4) 0.023(5)
C46 0.058(8) 0.042(7) 0.054(9) 0.007(6) 0.028(7) 0.011(6)
C47 0.048(7) 0.070(8) 0.056(8) 0.024(7) 0.022(6) 0.021(7)
S4A 0.039(4) 0.052(4) 0.046(4) 0.014(3) 0.013(3) 0.013(4)
O6A 0.047(8) 0.040(9) 0.042(7) 0.013(7) 0.014(6) 0.020(7)
C46A 0.054(8) 0.051(7) 0.051(8) 0.005(7) 0.018(7) 0.012(7)
C47A 0.049(10) 0.060(10) 0.047(7) 0.013(8) 0.008(7) -0.002(9)
S5 0.056(3) 0.067(3) 0.072(3) 0.017(3) 0.032(3) 0.015(3)
O7 0.085(7) 0.055(6) 0.095(8) 0.021(6) 0.017(6) 0.011(6)
C48 0.069(8) 0.066(9) 0.080(7) 0.019(7) 0.020(6) 0.018(7)
C49 0.063(7) 0.070(8) 0.087(8) 0.026(7) 0.019(7) 0.027(6)
S5A 0.064(5) 0.062(4) 0.079(4) 0.026(4) 0.023(4) 0.024(4)
O7A 0.055(8) 0.074(9) 0.065(7) 0.022(7) 0.015(6) 0.026(7)
C48A 0.078(10) 0.063(8) 0.083(9) 0.023(8) 0.016(9) 0.020(8)
C49A 0.074(9) 0.060(8) 0.081(9) 0.029(7) 0.010(8) 0.021(7)

loop_
_atom_type_symbol
_atom_type_description
_atom_type_scat_dispersion_real
_atom_type_scat_dispersion_imag
_atom_type_scat_source
C C 0.0033 0.0016 'International Tables Vol C Tables 4.2.6.8 and 6.1.1.4'
H H 0.0000 0.0000 'International Tables Vol C Tables 4.2.6.8 and 6.1.1.4'
N N 0.0061 0.0033 'International Tables Vol C Tables 4.2.6.8 and 6.1.1.4'
O O 0.0106 0.0060 'International Tables Vol C Tables 4.2.6.8 and 6.1.1.4'
F F 0.0171 0.0103 'International Tables Vol C Tables 4.2.6.8 and 6.1.1.4'
P P 0.1023 0.0942 'International Tables Vol C Tables 4.2.6.8 and 6.1.1.4'
S S 0.1246 0.1234 'International Tables Vol C Tables 4.2.6.8 and 6.1.1.4'

loop_
_geom_angle_atom_site_label_1
_geom_angle_atom_site_label_2
_geom_angle_atom_site_label_3
_geom_angle
F6 P1 F5 91.5(4)
F6 P1 F4 179.2(4)
F5 P1 F4 89.1(4)
F6 P1 F1 90.1(4)
F5 P1 F1 88.8(4)
F4 P1 F1 90.5(4)
F6 P1 F3 88.9(4)
F5 P1 F3 179.0(5)
F4 P1 F3 90.5(4)
F1 P1 F3 90.3(4)
F6 P1 F2 89.2(4)
F5 P1 F2 91.4(4)
F4 P1 F2 90.2(4)
F1 P1 F2 179.3(4)
F3 P1 F2 89.6(4)
F9 P2 F10 90.2(7)
F9 P2 F12 95.6(7)
F10 P2 F12 174.0(6)
F9 P2 F7 93.5(6)
F10 P2 F7 89.1(5)
F12 P2 F7 92.3(5)
F9 P2 F8 90.5(6)
F10 P2 F8 89.1(5)
F12 P2 F8 89.2(5)
F7 P2 F8 175.6(6)
F9 P2 F11 179.2(6)
F10 P2 F11 89.0(6)
F12 P2 F11 85.2(5)
F7 P2 F11 86.7(5)
F8 P2 F11 89.2(5)
F15 P3 F18 90.8(3)
F15 P3 F13 90.3(3)
F18 P3 F13 90.5(3)
F15 P3 F14 91.5(3)
F18 P3 F14 90.8(3)
F13 P3 F14 177.8(3)
F15 P3 F16 90.5(3)
F18 P3 F16 178.7(3)
F13 P3 F16 89.6(3)
F14 P3 F16 89.1(3)
F15 P3 F17 178.9(3)
F18 P3 F17 90.2(3)
F13 P3 F17 89.4(3)
F14 P3 F17 88.9(3)
F16 P3 F17 88.5(3)
F19 P4 F21 94.3(7)
F19 P4 F23 91.7(6)
F21 P4 F23 173.0(7)
F19 P4 F20 177.2(7)
F21 P4 F20 88.3(7)
F23 P4 F20 85.6(6)
F19 P4 F22 93.0(5)
F21 P4 F22 92.2(5)
F23 P4 F22 91.0(5)
F20 P4 F22 87.9(4)
F19 P4 F24 90.6(5)
F21 P4 F24 87.2(5)
F23 P4 F24 89.2(5)
F20 P4 F24 88.6(5)
F22 P4 F24 176.4(5)
C1 N1 C2 108.5(8)
C1 N1 C38 124.3(9)
C2 N1 C38 126.9(9)
C1 N2 C3 107.8(8)
C1 N2 C4 126.6(9)
C3 N2 C4 125.6(8)
C8 N3 C4 116.4(8)
C9 N4 C10 108.4(7)
C9 N4 C8 124.4(8)
C10 N4 C8 127.2(8)
C9 N5 C11 106.4(8)
C9 N5 C12 126.1(9)
C11 N5 C12 127.4(8)
C21 N6 C20 110.7(10)
C21 N6 C19 126.5(10)
C20 N6 C19 122.0(10)
C20 N7 C22 109.4(9)
C20 N7 C23 123.7(9)
C22 N7 C23 126.8(9)
C27 N8 C23 115.9(9)
C28 N9 C29 108.1(9)
C28 N9 C27 126.2(9)
C29 N9 C27 125.6(9)
C28 N10 C30 109.8(9)
C28 N10 C31 123.8(9)
C30 N10 C31 126.4(10)
N1 C1 N2 108.9(9)
N1 C1 H1 125.5
N2 C1 H1 125.5
C3 C2 N1 108.8(9)
C3 C2 H2 125.6
N1 C2 H2 125.6
C2 C3 N2 105.9(8)
C2 C3 H3 127.0
N2 C3 H3 127.0
N3 C4 C5 124.4(9)
N3 C4 N2 113.2(8)
C5 C4 N2 122.4(8)
C4 C5 C6 118.8(8)
C4 C5 H5 120.6
C6 C5 H5 120.6
C5 C6 C7 117.1(9)
C5 C6 H6 121.5
C7 C6 H6 121.5
C8 C7 C6 118.0(9)
C8 C7 H7 121.0
C6 C7 H7 121.0
N3 C8 C7 125.3(8)
N3 C8 N4 113.0(8)
C7 C8 N4 121.7(8)
N5 C9 N4 109.3(9)
N5 C9 H9 125.3
N4 C9 H9 125.3
C11 C10 N4 106.0(9)
C11 C10 H10 127.0
N4 C10 H10 127.0
C10 C11 N5 109.8(9)
C10 C11 H11 125.1
N5 C11 H11 125.1
N5 C12 C13 110.6(7)
N5 C12 H12A 109.5
C13 C12 H12A 109.5
N5 C12 H12B 109.5
C13 C12 H12B 109.5
H12A C12 H12B 108.1
C18 C13 C14 119.0(9)
C18 C13 C12 120.6(10)
C14 C13 C12 120.3(9)
C15 C14 C13 121.7(10)
C15 C14 H14 119.2
C13 C14 H14 119.2
C16 C15 C14 117.7(11)
C16 C15 H15 121.1
C14 C15 H15 121.1
C15 C16 C17 121.3(10)
C15 C16 C19 117.1(11)
C17 C16 C19 121.5(11)
C18 C17 C16 120.3(10)
C18 C17 H17 119.8
C16 C17 H17 119.8
C17 C18 C13 120.0(10)
C17 C18 H18 120.0
C13 C18 H18 120.0
N6 C19 C16 108.9(9)
N6 C19 H19A 109.9
C16 C19 H19A 109.9
N6 C19 H19B 109.9
C16 C19 H19B 109.9
H19A C19 H19B 108.3
N7 C20 N6 105.2(10)
N7 C20 H20 127.4
N6 C20 H20 127.4
N6 C21 C22 107.6(11)
N6 C21 H21 126.2
C22 C21 H21 126.2
C21 C22 N7 107.0(11)
C21 C22 H22 126.5
N7 C22 H22 126.5
N8 C23 C24 126.1(9)
N8 C23 N7 113.9(9)
C24 C23 N7 120.0(10)
C25 C24 C23 116.6(10)
C25 C24 H24 121.7
C23 C24 H24 121.7
C24 C25 C26 118.7(9)
C24 C25 C39 121.0(10)
C26 C25 C39 120.2(9)
C27 C26 C25 118.2(9)
C27 C26 H26 120.9
C25 C26 H26 120.9
N8 C27 C26 124.6(10)
N8 C27 N9 114.3(9)
C26 C27 N9 121.1(9)
N10 C28 N9 108.0(9)
N10 C28 H28 126.0
N9 C28 H28 126.0
C30 C29 N9 106.3(10)
C30 C29 H29 126.8
N9 C29 H29 126.8
C29 C30 N10 107.7(11)
C29 C30 H30 126.2
N10 C30 H30 126.2
N10 C31 C32 110.3(8)
N10 C31 H31A 109.6
C32 C31 H31A 109.6
N10 C31 H31B 109.6
C32 C31 H31B 109.6
H31A C31 H31B 108.1
C33 C32 C37 118.8(9)
C33 C32 C31 120.5(10)
C37 C32 C31 120.5(10)
C32 C33 C34 121.9(10)
C32 C33 H33 119.0
C34 C33 H33 119.0
C33 C34 C35 118.7(10)
C33 C34 H34 120.7
C35 C34 H34 120.7
C36 C35 C34 119.7(9)
C36 C35 C38 120.2(9)
C34 C35 C38 119.9(9)
C35 C36 C37 120.0(10)
C35 C36 H36 120.0
C37 C36 H36 120.0
C36 C37 C32 120.8(10)
C36 C37 H37 119.6
C32 C37 H37 119.6
N1 C38 C35 110.2(7)
N1 C38 H38A 109.6
C35 C38 H38A 109.6
N1 C38 H38B 109.6
C35 C38 H38B 109.6
H38A C38 H38B 108.1
O1 C39 O2 122.2(11)
O1 C39 C25 119.8(10)
O2 C39 C25 117.9(10)
O3 S1 C41 106.8(4)
O3 S1 C40 105.7(5)
C41 S1 C40 99.4(4)
S1 C40 H40A 109.5
S1 C40 H40B 109.5
H40A C40 H40B 109.5
S1 C40 H40C 109.5
H40A C40 H40C 109.5
H40B C40 H40C 109.5
S1 C41 H41A 109.5
S1 C41 H41B 109.5
H41A C41 H41B 109.5
S1 C41 H41C 109.5
H41A C41 H41C 109.5
H41B C41 H41C 109.5
O3A S1A C41A 107.4(14)
O3A S1A C40A 105.0(14)
C41A S1A C40A 99.6(12)
S1A C40A H40D 109.5
S1A C40A H40E 109.5
H40D C40A H40E 109.5
S1A C40A H40F 109.5
H40D C40A H40F 109.5
H40E C40A H40F 109.5
S1A C41A H41D 109.5
S1A C41A H41E 109.5
H41D C41A H41E 109.5
S1A C41A H41F 109.5
H41D C41A H41F 109.5
H41E C41A H41F 109.5
O4 S2 C42 107.4(7)
O4 S2 C43 107.1(6)
C42 S2 C43 98.0(6)
S2 C42 H42A 109.5
S2 C42 H42B 109.5
H42A C42 H42B 109.5
S2 C42 H42C 109.5
H42A C42 H42C 109.5
H42B C42 H42C 109.5
S2 C43 H43A 109.5
S2 C43 H43B 109.5
H43A C43 H43B 109.5
S2 C43 H43C 109.5
H43A C43 H43C 109.5
H43B C43 H43C 109.5
O4A S2A C42A 107.9(11)
O4A S2A C43A 107.3(11)
C42A S2A C43A 97.8(10)
S2A C42A H42D 109.5
S2A C42A H42E 109.5
H42D C42A H42E 109.5
S2A C42A H42F 109.5
H42D C42A H42F 109.5
H42E C42A H42F 109.5
S2A C43A H43D 109.5
S2A C43A H43E 109.5
H43D C43A H43E 109.5
S2A C43A H43F 109.5
H43D C43A H43F 109.5
H43E C43A H43F 109.5
O5 S3 C45 105.6(4)
O5 S3 C44 106.0(4)
C45 S3 C44 98.9(4)
S3 C44 H44A 109.5
S3 C44 H44B 109.5
H44A C44 H44B 109.5
S3 C44 H44C 109.5
H44A C44 H44C 109.5
H44B C44 H44C 109.5
S3 C45 H45A 109.5
S3 C45 H45B 109.5
H45A C45 H45B 109.5
S3 C45 H45C 109.5
H45A C45 H45C 109.5
H45B C45 H45C 109.5
O6 S4 C47 106.9(6)
O6 S4 C46 107.1(5)
C47 S4 C46 99.6(5)
S4 C46 H46A 109.5
S4 C46 H46B 109.5
H46A C46 H46B 109.5
S4 C46 H46C 109.5
H46A C46 H46C 109.5
H46B C46 H46C 109.5
S4 C47 H47A 109.5
S4 C47 H47B 109.5
H47A C47 H47B 109.5
S4 C47 H47C 109.5
H47A C47 H47C 109.5
H47B C47 H47C 109.5
O6A S4A C46A 106.5(10)
O6A S4A C47A 106.1(11)
C46A S4A C47A 100.4(9)
S4A C46A H46D 109.5
S4A C46A H46E 109.5
H46D C46A H46E 109.5
S4A C46A H46F 109.5
H46D C46A H46F 109.5
H46E C46A H46F 109.5
S4A C47A H47D 109.5
S4A C47A H47E 109.5
H47D C47A H47E 109.5
S4A C47A H47F 109.5
H47D C47A H47F 109.5
H47E C47A H47F 109.5
O7 S5 C48 105.7(6)
O7 S5 C49 105.2(6)
C48 S5 C49 98.0(6)
S5 C48 H48A 109.5
S5 C48 H48B 109.5
H48A C48 H48B 109.5
S5 C48 H48C 109.5
H48A C48 H48C 109.5
H48B C48 H48C 109.5
S5 C49 H49A 109.5
S5 C49 H49B 109.5
H49A C49 H49B 109.5
S5 C49 H49C 109.5
H49A C49 H49C 109.5
H49B C49 H49C 109.5
O7A S5A C48A 107.3(11)
O7A S5A C49A 103.3(11)
C48A S5A C49A 98.2(10)
S5A C48A H48D 109.5
S5A C48A H48E 109.5
H48D C48A H48E 109.5
S5A C48A H48F 109.5
H48D C48A H48F 109.5
H48E C48A H48F 109.5
S5A C49A H49D 109.5
S5A C49A H49E 109.5
H49D C49A H49E 109.5
S5A C49A H49F 109.5
H49D C49A H49F 109.5
H49E C49A H49F 109.5

loop_
_geom_bond_atom_site_label_1
_geom_bond_atom_site_label_2
_geom_bond_distance
P1 F6 1.587(7)
P1 F5 1.583(7)
P1 F4 1.582(6)
P1 F1 1.587(7)
P1 F3 1.594(7)
P1 F2 1.616(7)
P2 F9 1.496(9)
P2 F10 1.550(9)
P2 F12 1.564(9)
P2 F7 1.567(8)
P2 F8 1.570(8)
P2 F11 1.578(8)
P3 F15 1.584(6)
P3 F18 1.595(5)
P3 F13 1.597(5)
P3 F14 1.608(5)
P3 F16 1.613(5)
P3 F17 1.617(6)
P4 F19 1.514(9)
P4 F21 1.517(9)
P4 F23 1.565(8)
P4 F20 1.578(8)
P4 F22 1.586(7)
P4 F24 1.603(8)
O1 C39 1.273(12)
O2 C39 1.299(12)
N1 C1 1.313(12)
N1 C2 1.362(11)
N1 C38 1.465(11)
N2 C1 1.340(10)
N2 C3 1.396(11)
N2 C4 1.408(11)
N3 C8 1.331(11)
N3 C4 1.333(10)
N4 C9 1.334(11)
N4 C10 1.378(11)
N4 C8 1.431(10)
N5 C9 1.333(10)
N5 C11 1.370(12)
N5 C12 1.463(11)
N6 C21 1.319(14)
N6 C20 1.340(12)
N6 C19 1.512(13)
N7 C20 1.326(12)
N7 C22 1.361(12)
N7 C23 1.452(11)
N8 C27 1.312(11)
N8 C23 1.320(12)
N9 C28 1.331(11)
N9 C29 1.399(13)
N9 C27 1.431(12)
N10 C28 1.322(12)
N10 C30 1.355(13)
N10 C31 1.471(12)
C1 H1 0.9500
C2 C3 1.336(12)
C2 H2 0.9500
C3 H3 0.9500
C4 C5 1.365(12)
C5 C6 1.408(12)
C5 H5 0.9500
C6 C7 1.417(11)
C6 H6 0.9500
C7 C8 1.361(12)
C7 H7 0.9500
C9 H9 0.9500
C10 C11 1.332(12)
C10 H10 0.9500
C11 H11 0.9500
C12 C13 1.497(12)
C12 H12A 0.9900
C12 H12B 0.9900
C13 C18 1.383(13)
C13 C14 1.399(13)
C14 C15 1.387(13)
C14 H14 0.9500
C15 C16 1.377(14)
C15 H15 0.9500
C16 C17 1.391(14)
C16 C19 1.520(14)
C17 C18 1.369(13)
C17 H17 0.9500
C18 H18 0.9500
C19 H19A 0.9900
C19 H19B 0.9900
C20 H20 0.9500
C21 C22 1.320(14)
C21 H21 0.9500
C22 H22 0.9500
C23 C24 1.382(13)
C24 C25 1.377(12)
C24 H24 0.9500
C25 C26 1.398(12)
C25 C39 1.459(14)
C26 C27 1.370(13)
C26 H26 0.9500
C28 H28 0.9500
C29 C30 1.340(15)
C29 H29 0.9500
C30 H30 0.9500
C31 C32 1.506(12)
C31 H31A 0.9900
C31 H31B 0.9900
C32 C33 1.345(13)
C32 C37 1.383(13)
C33 C34 1.387(12)
C33 H33 0.9500
C34 C35 1.392(13)
C34 H34 0.9500
C35 C36 1.368(13)
C35 C38 1.537(12)
C36 C37 1.374(12)
C36 H36 0.9500
C37 H37 0.9500
C38 H38A 0.9900
C38 H38B 0.9900
S1 O3 1.509(6)
S1 C41 1.763(7)
S1 C40 1.772(7)
C40 H40A 0.9800
C40 H40B 0.9800
C40 H40C 0.9800
C41 H41A 0.9800
C41 H41B 0.9800
C41 H41C 0.9800
S1A O3A 1.510(12)
S1A C41A 1.759(12)
S1A C40A 1.775(12)
C40A H40D 0.9800
C40A H40E 0.9800
C40A H40F 0.9800
C41A H41D 0.9800
C41A H41E 0.9800
C41A H41F 0.9800
S2 O4 1.485(7)
S2 C42 1.769(9)
S2 C43 1.784(8)
C42 H42A 0.9800
C42 H42B 0.9800
C42 H42C 0.9800
C43 H43A 0.9800
C43 H43B 0.9800
C43 H43C 0.9800
S2A O4A 1.480(9)
S2A C42A 1.764(12)
S2A C43A 1.786(12)
C42A H42D 0.9800
C42A H42E 0.9800
C42A H42F 0.9800
C43A H43D 0.9800
C43A H43E 0.9800
C43A H43F 0.9800
S3 O5 1.510(5)
S3 C45 1.776(7)
S3 C44 1.783(7)
C44 H44A 0.9800
C44 H44B 0.9800
C44 H44C 0.9800
C45 H45A 0.9800
C45 H45B 0.9800
C45 H45C 0.9800
S4 O6 1.511(7)
S4 C47 1.760(8)
S4 C46 1.761(7)
C46 H46A 0.9800
C46 H46B 0.9800
C46 H46C 0.9800
C47 H47A 0.9800
C47 H47B 0.9800
C47 H47C 0.9800
S4A O6A 1.521(10)
S4A C46A 1.748(11)
S4A C47A 1.759(11)
C46A H46D 0.9800
C46A H46E 0.9800
C46A H46F 0.9800
C47A H47D 0.9800
C47A H47E 0.9800
C47A H47F 0.9800
S5 O7 1.508(7)
S5 C48 1.785(8)
S5 C49 1.789(8)
C48 H48A 0.9800
C48 H48B 0.9800
C48 H48C 0.9800
C49 H49A 0.9800
C49 H49B 0.9800
C49 H49C 0.9800
S5A O7A 1.495(11)
S5A C48A 1.782(12)
S5A C49A 1.799(12)
C48A H48D 0.9800
C48A H48E 0.9800
C48A H48F 0.9800
C49A H49D 0.9800
C49A H49E 0.9800
C49A H49F 0.9800

loop_
_geom_torsion_atom_site_label_1
_geom_torsion_atom_site_label_2
_geom_torsion_atom_site_label_3
_geom_torsion_atom_site_label_4
_geom_torsion
C2 N1 C1 N2 -0.7(10)
C38 N1 C1 N2 -174.6(7)
C3 N2 C1 N1 1.0(9)
C4 N2 C1 N1 180.0(7)
C1 N1 C2 C3 0.1(10)
C38 N1 C2 C3 173.7(7)
N1 C2 C3 N2 0.5(9)
C1 N2 C3 C2 -1.0(9)
C4 N2 C3 C2 -179.9(7)
C8 N3 C4 C5 -0.3(12)
C8 N3 C4 N2 178.6(7)
C1 N2 C4 N3 -166.1(7)
C3 N2 C4 N3 12.6(11)
C1 N2 C4 C5 12.8(12)
C3 N2 C4 C5 -168.4(8)
N3 C4 C5 C6 -0.4(13)
N2 C4 C5 C6 -179.3(7)
C4 C5 C6 C7 0.3(12)
C5 C6 C7 C8 0.5(12)
C4 N3 C8 C7 1.2(12)
C4 N3 C8 N4 -177.0(7)
C6 C7 C8 N3 -1.3(13)
C6 C7 C8 N4 176.8(7)
C9 N4 C8 N3 1.6(11)
C10 N4 C8 N3 -177.5(8)
C9 N4 C8 C7 -176.7(8)
C10 N4 C8 C7 4.2(13)
C11 N5 C9 N4 2.9(10)
C12 N5 C9 N4 -174.6(7)
C10 N4 C9 N5 -2.8(10)
C8 N4 C9 N5 178.0(7)
C9 N4 C10 C11 1.6(10)
C8 N4 C10 C11 -179.2(8)
N4 C10 C11 N5 0.1(11)
C9 N5 C11 C10 -1.8(11)
C12 N5 C11 C10 175.6(8)
C9 N5 C12 C13 82.0(11)
C11 N5 C12 C13 -95.0(11)
N5 C12 C13 C18 88.8(10)
N5 C12 C13 C14 -87.1(11)
C18 C13 C14 C15 -0.4(14)
C12 C13 C14 C15 175.7(9)
C13 C14 C15 C16 -0.7(15)
C14 C15 C16 C17 1.8(15)
C14 C15 C16 C19 -174.8(9)
C15 C16 C17 C18 -2.0(15)
C19 C16 C17 C18 174.5(9)
C16 C17 C18 C13 0.9(14)
C14 C13 C18 C17 0.3(14)
C12 C13 C18 C17 -175.8(8)
C21 N6 C19 C16 90.3(13)
C20 N6 C19 C16 -78.7(13)
C15 C16 C19 N6 93.6(12)
C17 C16 C19 N6 -83.0(12)
C22 N7 C20 N6 -0.2(10)
C23 N7 C20 N6 -176.3(8)
C21 N6 C20 N7 0.2(11)
C19 N6 C20 N7 170.7(9)
C20 N6 C21 C22 -0.1(13)
C19 N6 C21 C22 -170.1(9)
N6 C21 C22 N7 0.0(13)
C20 N7 C22 C21 0.1(12)
C23 N7 C22 C21 176.1(9)
C27 N8 C23 C24 0.5(14)
C27 N8 C23 N7 178.5(7)
C20 N7 C23 N8 -23.2(12)
C22 N7 C23 N8 161.3(9)
C20 N7 C23 C24 155.0(9)
C22 N7 C23 C24 -20.5(13)
N8 C23 C24 C25 0.0(14)
N7 C23 C24 C25 -177.9(8)
C23 C24 C25 C26 -0.8(12)
C23 C24 C25 C39 -176.4(8)
C24 C25 C26 C27 1.1(13)
C39 C25 C26 C27 176.7(8)
C23 N8 C27 C26 -0.2(13)
C23 N8 C27 N9 179.5(7)
C25 C26 C27 N8 -0.6(13)
C25 C26 C27 N9 179.7(8)
C28 N9 C27 N8 151.4(9)
C29 N9 C27 N8 -32.3(13)
C28 N9 C27 C26 -28.9(13)
C29 N9 C27 C26 147.4(10)
C30 N10 C28 N9 -2.2(11)
C31 N10 C28 N9 177.4(8)
C29 N9 C28 N10 3.2(11)
C27 N9 C28 N10 -179.9(8)
C28 N9 C29 C30 -3.1(12)
C27 N9 C29 C30 -179.9(9)
N9 C29 C30 N10 1.7(13)
C28 N10 C30 C29 0.2(13)
C31 N10 C30 C29 -179.3(9)
C28 N10 C31 C32 -62.7(13)
C30 N10 C31 C32 116.8(11)
N10 C31 C32 C33 -82.8(12)
N10 C31 C32 C37 92.6(11)
C37 C32 C33 C34 -0.9(15)
C31 C32 C33 C34 174.5(8)
C32 C33 C34 C35 1.8(14)
C33 C34 C35 C36 -0.9(14)
C33 C34 C35 C38 -176.0(8)
C34 C35 C36 C37 -0.9(14)
C38 C35 C36 C37 174.3(8)
C35 C36 C37 C32 1.8(14)
C33 C32 C37 C36 -0.9(14)
C31 C32 C37 C36 -176.4(9)
C1 N1 C38 C35 77.4(11)
C2 N1 C38 C35 -95.3(11)
C36 C35 C38 N1 -88.5(11)
C34 C35 C38 N1 86.6(11)
C24 C25 C39 O1 -6.6(14)
C26 C25 C39 O1 177.9(9)
C24 C25 C39 O2 175.6(9)
C26 C25 C39 O2 0.1(14)
